data_2222930
loop_
_publ_author_name
'He, Chun-Lin'
'Du, Zhi-Ming'
'Tang, Zheng-Qiang'
'Cong, Xiao-Min'
'Meng, Ling-Qiao'

_publ_section_title
;
 <i>N</i>-(1-Diacetylamino-1<i>H</i>-tetrazol-5-yl)acetamide
;
_journal_coeditor_code XU2550
_journal_issue 8
_journal_name_full 'Acta Crystallographica Section E'
_journal_page_first o1902
_journal_paper_doi 10.1107/S1600536809027421
_journal_volume 65
_journal_year 2009
_chemical_formula_iupac 'C7 H10 N6 O3'
_chemical_formula_moiety 'C7 H10 N6 O3'
_chemical_formula_sum 'C7 H10 N6 O3'
_chemical_formula_weight 226.21
_chemical_name_systematic
;
<i>N</i>-(1-Diacetylamino-1<i>H</i>-tetrazol-5-yl)acetamide
;
_space_group_IT_number 14
_symmetry_cell_setting monoclinic
_symmetry_space_group_name_Hall '-P 2ybc'
_symmetry_space_group_name_H-M 'P 1 21/c 1'
_atom_sites_solution_hydrogens geom
_atom_sites_solution_primary direct
_atom_sites_solution_secondary difmap
_audit_creation_method SHELXL-97
_cell_angle_alpha 90.00
_cell_angle_beta 106.987(4)
_cell_angle_gamma 90.00
_cell_formula_units_Z 4
_cell_length_a 6.973(2)
_cell_length_b 16.678(5)
_cell_length_c 8.871(3)
_cell_measurement_reflns_used 3214
_cell_measurement_temperature 93(2)
_cell_measurement_theta_max 27.47
_cell_measurement_theta_min 3.05
_cell_volume 986.6(5)
_computing_cell_refinement 'CrystalClear (Rigaku, 2008)'
_computing_data_collection 'CrystalClear (Rigaku, 2008)'
_computing_data_reduction 'CrystalClear (Rigaku, 2008)'
_computing_molecular_graphics 'ORTEP-3 (Farrugia, 1997)'
_computing_publication_material 'WinGX (Farrugia, 1999)'
_computing_structure_refinement 'SHELXL97 (Sheldrick, 2008)'
_computing_structure_solution 'SHELXS97 (Sheldrick, 2008)'
_diffrn_ambient_temperature 93(2)
_diffrn_detector_area_resol_mean 28.5714
_diffrn_measured_fraction_theta_full 0.999
_diffrn_measured_fraction_theta_max 0.999
_diffrn_measurement_device_type 'Rigaku Saturn724+'
_diffrn_measurement_method Multi-scan
_diffrn_radiation_monochromator graphite
_diffrn_radiation_source 'Rotating Anode'
_diffrn_radiation_type MoK\a
_diffrn_radiation_wavelength 0.71073
_diffrn_reflns_av_R_equivalents 0.0284
_diffrn_reflns_av_sigmaI/netI 0.0331
_diffrn_reflns_limit_h_max 8
_diffrn_reflns_limit_h_min -9
_diffrn_reflns_limit_k_max 20
_diffrn_reflns_limit_k_min -21
_diffrn_reflns_limit_l_max 11
_diffrn_reflns_limit_l_min -11
_diffrn_reflns_number 7848
_diffrn_reflns_theta_full 27.47
_diffrn_reflns_theta_max 27.47
_diffrn_reflns_theta_min 3.05
_diffrn_standards_decay_% 0
_diffrn_standards_interval_count 0
_diffrn_standards_interval_time 0
_diffrn_standards_number 0
_exptl_absorpt_coefficient_mu 0.122
_exptl_absorpt_correction_type none
_exptl_crystal_colour colourless
_exptl_crystal_density_diffrn 1.523
_exptl_crystal_density_method 'not measured'
_exptl_crystal_description block
_exptl_crystal_F_000 472
_exptl_crystal_size_max 0.60
_exptl_crystal_size_mid 0.25
_exptl_crystal_size_min 0.18
_refine_diff_density_max 0.271
_refine_diff_density_min -0.308
_refine_ls_extinction_method none
_refine_ls_goodness_of_fit_ref 0.998
_refine_ls_hydrogen_treatment mixed
_refine_ls_matrix_type full
_refine_ls_number_parameters 152
_refine_ls_number_reflns 2255
_refine_ls_number_restraints 0
_refine_ls_restrained_S_all 0.998
_refine_ls_R_factor_all 0.0457
_refine_ls_R_factor_gt 0.0371
_refine_ls_shift/su_max 0.000
_refine_ls_shift/su_mean 0.000
_refine_ls_structure_factor_coef Fsqd
_refine_ls_weighting_details 'calc w=1/[\s^2^(Fo^2^)+(0.046P)^2^+0.18P] where P=(Fo^2^+2Fc^2^)/3'
_refine_ls_weighting_scheme calc
_refine_ls_wR_factor_gt 0.0836
_refine_ls_wR_factor_ref 0.0892
_reflns_number_gt 1898
_reflns_number_total 2255
_reflns_threshold_expression I>2\s(I)
_cod_data_source_file xu2550.cif
_cod_data_source_block I
_cod_original_sg_symbol_H-M 'P 21/c'
_cod_database_code 2222930
_cod_database_fobs_code 2222930

loop_
_symmetry_equiv_pos_as_xyz
'x, y, z'
'-x, y+1/2, -z+1/2'
'-x, -y, -z'
'x, -y-1/2, z-1/2'

loop_
_atom_site_type_symbol
_atom_site_label
_atom_site_fract_x
_atom_site_fract_y
_atom_site_fract_z
_atom_site_U_iso_or_equiv
_atom_site_adp_type
_atom_site_calc_flag
_atom_site_refinement_flags
_atom_site_occupancy
_atom_site_disorder_assembly
_atom_site_disorder_group
O O1 0.98846(13) 0.79462(5) 0.37140(10) 0.0163(2) Uani d . 1 . .
O O2 0.33700(14) 0.66238(7) 0.56926(11) 0.0280(3) Uani d . 1 . .
O O3 0.77881(14) 0.53886(6) 0.89046(10) 0.0199(2) Uani d . 1 . .
N N1 0.71476(16) 0.66802(7) 0.30010(12) 0.0170(2) Uani d . 1 . .
N N2 0.60145(16) 0.59851(7) 0.26310(12) 0.0182(3) Uani d . 1 . .
N N3 0.56513(16) 0.56773(6) 0.38460(12) 0.0170(2) Uani d . 1 . .
N N4 0.65849(16) 0.61680(6) 0.50781(12) 0.0141(2) Uani d . 1 . .
N N5 0.64409(15) 0.60537(6) 0.65826(12) 0.0137(2) Uani d . 1 . .
N N6 0.85854(15) 0.73478(6) 0.55048(12) 0.0147(2) Uani d . 1 . .
C C1 0.74742(18) 0.67770(7) 0.45264(14) 0.0133(3) Uani d . 1 . .
C C2 0.46012(19) 0.63385(8) 0.68129(15) 0.0176(3) Uani d . 1 . .
C C3 0.4357(2) 0.62716(9) 0.84238(15) 0.0216(3) Uani d . 1 . .
H H3A 0.3149 0.6562 0.8459 0.026 Uiso calc R 1 . .
H H3B 0.5531 0.6504 0.9195 0.026 Uiso calc R 1 . .
H H3C 0.4232 0.5705 0.8676 0.026 Uiso calc R 1 . .
C C4 0.79059(19) 0.55442(7) 0.76155(15) 0.0153(3) Uani d . 1 . .
C C5 0.9522(2) 0.52400(8) 0.69584(16) 0.0206(3) Uani d . 1 . .
H H5A 1.0570 0.4978 0.7798 0.025 Uiso calc R 1 . .
H H5B 1.0104 0.5690 0.6532 0.025 Uiso calc R 1 . .
H H5C 0.8949 0.4853 0.6116 0.025 Uiso calc R 1 . .
C C6 0.98590(18) 0.78772(7) 0.50729(14) 0.0132(3) Uani d . 1 . .
C C7 1.1204(2) 0.83460(8) 0.63980(15) 0.0186(3) Uani d . 1 . .
H H7A 1.2488 0.8066 0.6799 0.022 Uiso calc R 1 . .
H H7B 1.0572 0.8401 0.7245 0.022 Uiso calc R 1 . .
H H7C 1.1433 0.8879 0.6019 0.022 Uiso calc R 1 . .
H H6N 0.858(2) 0.7348(10) 0.652(2) 0.034(5) Uiso d . 1 . .

loop_
_atom_site_aniso_label
_atom_site_aniso_U_11
_atom_site_aniso_U_22
_atom_site_aniso_U_33
_atom_site_aniso_U_12
_atom_site_aniso_U_13
_atom_site_aniso_U_23
O1 0.0204(5) 0.0177(5) 0.0116(4) -0.0020(4) 0.0057(4) 0.0007(4)
O2 0.0230(5) 0.0397(6) 0.0199(5) 0.0122(5) 0.0039(4) 0.0046(4)
O3 0.0220(5) 0.0225(5) 0.0150(5) 0.0013(4) 0.0051(4) 0.0037(4)
N1 0.0176(6) 0.0200(6) 0.0128(5) -0.0040(4) 0.0037(4) -0.0021(4)
N2 0.0191(6) 0.0203(6) 0.0148(5) -0.0039(4) 0.0044(4) -0.0020(4)
N3 0.0186(6) 0.0177(6) 0.0139(5) -0.0034(4) 0.0034(4) -0.0026(4)
N4 0.0172(5) 0.0152(5) 0.0099(5) -0.0029(4) 0.0040(4) -0.0007(4)
N5 0.0151(5) 0.0161(5) 0.0106(5) -0.0005(4) 0.0049(4) 0.0016(4)
N6 0.0181(5) 0.0169(6) 0.0099(5) -0.0042(4) 0.0051(4) -0.0015(4)
C1 0.0130(6) 0.0143(6) 0.0130(6) 0.0000(5) 0.0043(5) 0.0011(5)
C2 0.0167(7) 0.0192(7) 0.0170(6) -0.0001(5) 0.0051(5) -0.0007(5)
C3 0.0183(7) 0.0295(8) 0.0187(7) 0.0018(5) 0.0083(6) -0.0004(6)
C4 0.0152(7) 0.0130(6) 0.0160(6) -0.0024(5) 0.0021(5) -0.0005(5)
C5 0.0185(7) 0.0217(7) 0.0228(7) 0.0031(5) 0.0079(6) 0.0018(6)
C6 0.0142(6) 0.0133(6) 0.0125(6) 0.0022(5) 0.0045(5) 0.0016(5)
C7 0.0218(7) 0.0182(7) 0.0154(6) -0.0047(5) 0.0048(5) -0.0027(5)

loop_
_atom_type_symbol
_atom_type_description
_atom_type_scat_dispersion_real
_atom_type_scat_dispersion_imag
_atom_type_scat_source
C C 0.0033 0.0016 'International Tables Vol C Tables 4.2.6.8 and 6.1.1.4'
H H 0.0000 0.0000 'International Tables Vol C Tables 4.2.6.8 and 6.1.1.4'
N N 0.0061 0.0033 'International Tables Vol C Tables 4.2.6.8 and 6.1.1.4'
O O 0.0106 0.0060 'International Tables Vol C Tables 4.2.6.8 and 6.1.1.4'

loop_
_geom_angle_atom_site_label_1
_geom_angle_atom_site_label_2
_geom_angle_atom_site_label_3
_geom_angle_site_symmetry_1
_geom_angle_site_symmetry_3
_geom_angle
_geom_angle_publ_flag
C1 N1 N2 . . 105.16(10) ?
N3 N2 N1 . . 111.96(10) ?
N2 N3 N4 . . 105.48(10) ?
C1 N4 N3 . . 108.73(10) ?
C1 N4 N5 . . 128.57(10) ?
N3 N4 N5 . . 122.52(10) ?
N4 N5 C4 . . 117.38(10) ?
N4 N5 C2 . . 114.32(10) ?
C4 N5 C2 . . 127.12(10) ?
C1 N6 C6 . . 124.02(11) ?
C1 N6 H6N . . 117.8(11) ?
C6 N6 H6N . . 117.9(11) ?
N1 C1 N4 . . 108.66(11) ?
N1 C1 N6 . . 129.41(11) ?
N4 C1 N6 . . 121.84(11) ?
O2 C2 N5 . . 117.62(12) ?
O2 C2 C3 . . 124.49(12) ?
N5 C2 C3 . . 117.89(11) ?
C2 C3 H3A . . 109.5 ?
C2 C3 H3B . . 109.5 ?
H3A C3 H3B . . 109.5 ?
C2 C3 H3C . . 109.5 ?
H3A C3 H3C . . 109.5 ?
H3B C3 H3C . . 109.5 ?
O3 C4 N5 . . 120.21(12) ?
O3 C4 C5 . . 124.47(12) ?
N5 C4 C5 . . 115.32(11) ?
C4 C5 H5A . . 109.5 ?
C4 C5 H5B . . 109.5 ?
H5A C5 H5B . . 109.5 ?
C4 C5 H5C . . 109.5 ?
H5A C5 H5C . . 109.5 ?
H5B C5 H5C . . 109.5 ?
O1 C6 N6 . . 122.10(12) ?
O1 C6 C7 . . 122.90(11) ?
N6 C6 C7 . . 115.00(11) ?
C6 C7 H7A . . 109.5 ?
C6 C7 H7B . . 109.5 ?
H7A C7 H7B . . 109.5 ?
C6 C7 H7C . . 109.5 ?
H7A C7 H7C . . 109.5 ?
H7B C7 H7C . . 109.5 ?

loop_
_geom_bond_atom_site_label_1
_geom_bond_atom_site_label_2
_geom_bond_site_symmetry_2
_geom_bond_distance
_geom_bond_publ_flag
O1 C6 . 1.2164(15) ?
O2 C2 . 1.2052(16) ?
O3 C4 . 1.1987(15) ?
N1 C1 . 1.3149(16) ?
N1 N2 . 1.3871(15) ?
N2 N3 . 1.2841(15) ?
N3 N4 . 1.3684(15) ?
N4 C1 . 1.3538(16) ?
N4 N5 . 1.3806(14) ?
N5 C4 . 1.4346(16) ?
N5 C2 . 1.4374(16) ?
N6 C1 . 1.3663(16) ?
N6 C6 . 1.3834(16) ?
N6 H6N . 0.900(16) ?
C2 C3 . 1.4919(18) ?
C3 H3A . 0.9800 ?
C3 H3B . 0.9800 ?
C3 H3C . 0.9800 ?
C4 C5 . 1.5004(18) ?
C5 H5A . 0.9800 ?
C5 H5B . 0.9800 ?
C5 H5C . 0.9800 ?
C6 C7 . 1.4927(17) ?
C7 H7A . 0.9800 ?
C7 H7B . 0.9800 ?
C7 H7C . 0.9800 ?

loop_
_geom_hbond_atom_site_label_D
_geom_hbond_atom_site_label_H
_geom_hbond_atom_site_label_A
_geom_hbond_site_symmetry_A
_geom_hbond_distance_DH
_geom_hbond_distance_HA
_geom_hbond_distance_DA
_geom_hbond_angle_DHA
N6 H6N O1 4_576 0.902(17) 1.955(17) 2.7675(16) 149.1(14)
N6 H6N N1 4_576 0.902(17) 2.473(16) 3.1359(18) 130.6(13)
C3 H3A O1 4_476 0.98 2.4900 3.459(2) 169.00
C7 H7C O3 2_756 0.98 2.5700 3.505(2) 159.00

loop_
_geom_torsion_atom_site_label_1
_geom_torsion_atom_site_label_2
_geom_torsion_atom_site_label_3
_geom_torsion_atom_site_label_4
_geom_torsion_site_symmetry_1
_geom_torsion_site_symmetry_2
_geom_torsion_site_symmetry_3
_geom_torsion_site_symmetry_4
_geom_torsion
_geom_torsion_publ_flag
C1 N1 N2 N3 . . . . 0.53(14) ?
N1 N2 N3 N4 . . . . -0.89(14) ?
N2 N3 N4 C1 . . . . 0.93(13) ?
N2 N3 N4 N5 . . . . 176.44(11) ?
C1 N4 N5 C4 . . . . -96.01(15) ?
N3 N4 N5 C4 . . . . 89.42(14) ?
C1 N4 N5 C2 . . . . 95.54(15) ?
N3 N4 N5 C2 . . . . -79.02(14) ?
N2 N1 C1 N4 . . . . 0.09(14) ?
N2 N1 C1 N6 . . . . 176.77(12) ?
N3 N4 C1 N1 . . . . -0.63(14) ?
N5 N4 C1 N1 . . . . -175.79(11) ?
N3 N4 C1 N6 . . . . -177.61(11) ?
N5 N4 C1 N6 . . . . 7.2(2) ?
C6 N6 C1 N1 . . . . -10.5(2) ?
C6 N6 C1 N4 . . . . 165.81(11) ?
N4 N5 C2 O2 . . . . 1.79(17) ?
C4 N5 C2 O2 . . . . -165.32(12) ?
N4 N5 C2 C3 . . . . -177.37(11) ?
C4 N5 C2 C3 . . . . 15.51(18) ?
N4 N5 C4 O3 . . . . -175.90(11) ?
C2 N5 C4 O3 . . . . -9.13(19) ?
N4 N5 C4 C5 . . . . 4.14(15) ?
C2 N5 C4 C5 . . . . 170.91(12) ?
C1 N6 C6 O1 . . . . 10.13(19) ?
C1 N6 C6 C7 . . . . -169.21(11) ?

loop_
_cod_related_entry_id
_cod_related_entry_database
_cod_related_entry_code
1 ChemSpider 1173682
